data_4514438
loop_
_publ_author_name
'Lorenc, Chris'
'Vibbert, Hunter B.'
'Yao, Chengbo'
'Norton, Jack R.'
'Rauch, Michael'

_publ_section_title
;
 H&#x00B7; Transfer-Initiated Synthesis of \g-Lactams: Interpretation of
 Cycloisomerization and Hydrogenation Ratios
;
_journal_name_full 'ACS Catalysis'
_journal_page_first 10294
_journal_paper_doi 10.1021/acscatal.9b03678
_journal_year 2019
_chemical_formula_sum 'C17 H25 N O'
_chemical_formula_weight 259.38
_space_group_crystal_system monoclinic
_space_group_IT_number 14
_space_group_name_Hall '-P 2ybc'
_space_group_name_H-M_alt 'P 1 21/c 1'
_symmetry_space_group_name_Hall '-P 2ybc'
_symmetry_space_group_name_H-M 'P 1 21/c 1'
_atom_sites_solution_hydrogens geom
_audit_creation_method SHELXL-2014/7
_cell_angle_alpha 90
_cell_angle_beta 102.8442(14)
_cell_angle_gamma 90
_cell_formula_units_Z 4
_cell_length_a 11.5032(11)
_cell_length_b 10.3652(10)
_cell_length_c 12.7281(12)
_cell_measurement_reflns_used 6960
_cell_measurement_temperature 210(2)
_cell_measurement_theta_max 30.32
_cell_measurement_theta_min 2.56
_cell_volume 1479.6(2)
_computing_cell_refinement 'Bruker SAINT'
_computing_data_collection 'Bruker APEX2'
_computing_data_reduction 'Bruker SAINT'
_computing_molecular_graphics 'Bruker SHELXTL'
_computing_publication_material 'Bruker SHELXTL'
_computing_structure_refinement 'SHELXL-2014/7 (Sheldrick, 2014)'
_computing_structure_solution 'SHELXS-97 (Sheldrick 2008)'
_diffrn_ambient_temperature 210(2)
_diffrn_measured_fraction_theta_full 1.000
_diffrn_measured_fraction_theta_max 1.000
_diffrn_measurement_device_type 'Bruker APEX-II CCD'
_diffrn_measurement_method '\f and \w scans'
_diffrn_radiation_type MoK\a
_diffrn_radiation_wavelength 0.71073
_diffrn_reflns_av_R_equivalents 0.0870
_diffrn_reflns_av_unetI/netI 0.0754
_diffrn_reflns_Laue_measured_fraction_full 1.000
_diffrn_reflns_Laue_measured_fraction_max 1.000
_diffrn_reflns_limit_h_max 14
_diffrn_reflns_limit_h_min -14
_diffrn_reflns_limit_k_max 12
_diffrn_reflns_limit_k_min -12
_diffrn_reflns_limit_l_max 15
_diffrn_reflns_limit_l_min -15
_diffrn_reflns_number 17180
_diffrn_reflns_point_group_measured_fraction_full 1.000
_diffrn_reflns_point_group_measured_fraction_max 1.000
_diffrn_reflns_theta_full 25.000
_diffrn_reflns_theta_max 26.370
_diffrn_reflns_theta_min 1.816
_exptl_absorpt_coefficient_mu 0.071
_exptl_absorpt_correction_T_max 0.6987
_exptl_absorpt_correction_T_min 0.5897
_exptl_absorpt_correction_type empirical
_exptl_absorpt_process_details sadabs
_exptl_crystal_colour colorless
_exptl_crystal_density_diffrn 1.164
_exptl_crystal_description block
_exptl_crystal_F_000 568
_exptl_crystal_size_max 0.310
_exptl_crystal_size_mid 0.110
_exptl_crystal_size_min 0.100
_refine_diff_density_max 0.949
_refine_diff_density_min -0.380
_refine_diff_density_rms 0.069
_refine_ls_extinction_method none
_refine_ls_goodness_of_fit_ref 1.057
_refine_ls_hydrogen_treatment constr
_refine_ls_matrix_type full
_refine_ls_number_parameters 173
_refine_ls_number_reflns 3019
_refine_ls_number_restraints 0
_refine_ls_restrained_S_all 1.057
_refine_ls_R_factor_all 0.0968
_refine_ls_R_factor_gt 0.0791
_refine_ls_shift/su_max 0.000
_refine_ls_shift/su_mean 0.000
_refine_ls_structure_factor_coef Fsqd
_refine_ls_weighting_details 'w=1/[\s^2^(Fo^2^)+(0.1092P)^2^+1.4035P] where P=(Fo^2^+2Fc^2^)/3'
_refine_ls_weighting_scheme calc
_refine_ls_wR_factor_gt 0.2205
_refine_ls_wR_factor_ref 0.2412
_reflns_Friedel_coverage 0.000
_reflns_number_gt 2307
_reflns_number_total 3019
_reflns_threshold_expression 'I > 2\s(I)'
_cod_data_source_file cs9b03678_si_004.cif
_cod_data_source_block tns10
_cod_database_code 4514438
_shelx_shelxl_version_number 2014/7
_shelx_space_group_comment
; 
The symmetry employed for this shelxl refinement is uniquely defined 
by the following loop, which should always be used as a source of 
symmetry information in preference to the above space-group names. 
They are only intended as comments. 
;
_shelx_estimated_absorpt_t_min 0.978
_shelx_estimated_absorpt_t_max 0.993

loop_
_space_group_symop_operation_xyz
'x, y, z'
'-x, y+1/2, -z+1/2'
'-x, -y, -z'
'x, -y-1/2, z-1/2'

loop_
_atom_site_label
_atom_site_type_symbol
_atom_site_fract_x
_atom_site_fract_y
_atom_site_fract_z
_atom_site_U_iso_or_equiv
_atom_site_adp_type
_atom_site_occupancy
_atom_site_site_symmetry_order
_atom_site_calc_flag
_atom_site_refinement_flags_posn
_atom_site_refinement_flags_adp
N N 0.04294(18) 0.7066(2) 0.13229(16) 0.0311(5) Uani 1 1 d . .
O O 0.03698(18) 0.5827(2) 0.28210(18) 0.0554(6) Uani 1 1 d . .
C1 C -0.0084(2) 0.6583(3) 0.2100(2) 0.0391(6) Uani 1 1 d . .
C2 C -0.1294(3) 0.7219(3) 0.1986(3) 0.0492(8) Uani 1 1 d . .
H2A H -0.1149 0.7992 0.2455 0.059 Uiso 1 1 calc R U
C3 C -0.1565(2) 0.7727(2) 0.0860(2) 0.0365(6) Uani 1 1 d . .
H3A H -0.1892 0.6990 0.0393 0.044 Uiso 1 1 calc R U
C4 C -0.0350(2) 0.8002(3) 0.0636(2) 0.0385(6) Uani 1 1 d . .
H4A H -0.0352 0.7865 -0.0126 0.046 Uiso 1 1 calc R U
H4B H -0.0099 0.8889 0.0835 0.046 Uiso 1 1 calc R U
C5 C -0.2188(3) 0.6447(4) 0.2390(3) 0.0654(10) Uani 1 1 d . .
H5A H -0.1846 0.6155 0.3117 0.098 Uiso 1 1 calc R U
H5B H -0.2419 0.5706 0.1925 0.098 Uiso 1 1 calc R U
H5C H -0.2884 0.6974 0.2392 0.098 Uiso 1 1 calc R U
C6 C -0.2460(3) 0.8774(3) 0.0592(3) 0.0484(7) Uani 1 1 d . .
H6A H -0.2225 0.9584 0.0898 0.058 Uiso 1 1 calc R U
C7 C -0.3506(3) 0.8713(3) 0.0001(3) 0.0525(8) Uani 1 1 d . .
H7A H -0.3794 0.7929 -0.0328 0.063 Uiso 1 1 calc R U
H7B H -0.3991 0.9452 -0.0108 0.063 Uiso 1 1 calc R U
C101 C 0.1717(2) 0.6928(2) 0.13375(18) 0.0271(5) Uani 1 1 d . .
C102 C 0.2029(3) 0.5513(3) 0.1215(3) 0.0481(8) Uani 1 1 d . .
H10G H 0.1569 0.5179 0.0528 0.058 Uiso 1 1 calc R U
H10H H 0.1825 0.5005 0.1798 0.058 Uiso 1 1 calc R U
C103 C 0.2455(2) 0.7459(3) 0.2402(2) 0.0379(6) Uani 1 1 d . .
H10D H 0.2259 0.8370 0.2475 0.045 Uiso 1 1 calc R U
H10E H 0.2260 0.6985 0.3007 0.045 Uiso 1 1 calc R U
C104 C 0.2037(2) 0.7699(3) 0.0413(2) 0.0378(6) Uani 1 1 d . .
H10A H 0.1572 0.7380 -0.0278 0.045 Uiso 1 1 calc R U
H10B H 0.1839 0.8611 0.0480 0.045 Uiso 1 1 calc R U
C105 C 0.3373(3) 0.5393(3) 0.1254(3) 0.0599(10) Uani 1 1 d . .
H10K H 0.3575 0.4474 0.1182 0.072 Uiso 1 1 calc R U
C106 C 0.3786(2) 0.7323(3) 0.2432(2) 0.0458(7) Uani 1 1 d . .
H10F H 0.4255 0.7663 0.3125 0.055 Uiso 1 1 calc R U
C107 C 0.3368(2) 0.7565(3) 0.0444(2) 0.0392(6) Uani 1 1 d . .
H10C H 0.3563 0.8068 -0.0155 0.047 Uiso 1 1 calc R U
C108 C 0.4082(3) 0.5907(4) 0.2326(3) 0.0594(10) Uani 1 1 d . .
H10L H 0.3883 0.5415 0.2920 0.071 Uiso 1 1 calc R U
H10M H 0.4937 0.5809 0.2362 0.071 Uiso 1 1 calc R U
C109 C 0.3679(3) 0.6161(3) 0.0325(3) 0.0552(8) Uani 1 1 d . .
H10I H 0.4531 0.6077 0.0339 0.066 Uiso 1 1 calc R U
H10J H 0.3226 0.5825 -0.0365 0.066 Uiso 1 1 calc R U
C110 C 0.4088(3) 0.8078(3) 0.1506(2) 0.0430(7) Uani 1 1 d . .
H11A H 0.3907 0.8994 0.1577 0.052 Uiso 1 1 calc R U
H11B H 0.4941 0.7997 0.1524 0.052 Uiso 1 1 calc R U

loop_
_atom_site_aniso_label
_atom_site_aniso_U_11
_atom_site_aniso_U_22
_atom_site_aniso_U_33
_atom_site_aniso_U_23
_atom_site_aniso_U_13
_atom_site_aniso_U_12
N 0.0294(11) 0.0334(11) 0.0296(10) 0.0071(8) 0.0047(8) 0.0046(8)
O 0.0427(11) 0.0657(14) 0.0592(13) 0.0362(11) 0.0143(10) 0.0095(10)
C1 0.0338(14) 0.0449(15) 0.0384(14) 0.0126(12) 0.0079(11) 0.0039(11)
C2 0.0370(15) 0.0613(19) 0.0510(17) 0.0164(14) 0.0132(13) 0.0080(13)
C3 0.0337(13) 0.0323(13) 0.0417(14) 0.0018(11) 0.0046(11) 0.0023(10)
C4 0.0353(14) 0.0468(15) 0.0330(13) 0.0122(11) 0.0070(10) 0.0118(11)
C5 0.0430(18) 0.075(2) 0.082(3) 0.034(2) 0.0216(17) 0.0055(16)
C6 0.0451(16) 0.0477(16) 0.0534(17) 0.0072(13) 0.0133(13) 0.0074(13)
C7 0.0394(16) 0.0587(19) 0.0575(19) 0.0103(15) 0.0068(14) 0.0110(13)
C101 0.0279(12) 0.0269(11) 0.0263(11) 0.0021(9) 0.0056(9) 0.0027(9)
C102 0.0431(16) 0.0289(14) 0.076(2) -0.0065(13) 0.0207(14) 0.0007(11)
C103 0.0358(14) 0.0519(16) 0.0259(12) -0.0013(11) 0.0066(10) -0.0014(11)
C104 0.0355(14) 0.0501(16) 0.0274(12) 0.0080(11) 0.0060(10) 0.0022(11)
C105 0.0484(18) 0.0312(14) 0.107(3) -0.0013(16) 0.0330(18) 0.0096(13)
C106 0.0353(15) 0.070(2) 0.0285(13) 0.0030(13) 0.0005(10) -0.0054(13)
C107 0.0369(14) 0.0518(16) 0.0305(13) 0.0051(11) 0.0112(11) -0.0001(12)
C108 0.0337(15) 0.073(2) 0.072(2) 0.0402(18) 0.0131(14) 0.0144(15)
C109 0.0467(17) 0.063(2) 0.0608(19) -0.0214(16) 0.0229(15) 0.0017(15)
C110 0.0361(14) 0.0494(16) 0.0445(15) 0.0013(12) 0.0112(11) -0.0072(12)

loop_
_atom_type_symbol
_atom_type_description
_atom_type_scat_dispersion_real
_atom_type_scat_dispersion_imag
_atom_type_scat_source
C C 0.0033 0.0016 'International Tables Vol C Tables 4.2.6.8 and 6.1.1.4'
H H 0.0000 0.0000 'International Tables Vol C Tables 4.2.6.8 and 6.1.1.4'
N N 0.0061 0.0033 'International Tables Vol C Tables 4.2.6.8 and 6.1.1.4'
O O 0.0106 0.0060 'International Tables Vol C Tables 4.2.6.8 and 6.1.1.4'

loop_
_geom_angle_atom_site_label_1
_geom_angle_atom_site_label_2
_geom_angle_atom_site_label_3
_geom_angle
C1 N C4 111.7(2)
C1 N C101 123.42(19)
C4 N C101 123.11(19)
O C1 N 126.7(2)
O C1 C2 125.1(2)
N C1 C2 108.0(2)
C5 C2 C3 120.6(3)
C5 C2 C1 115.1(3)
C3 C2 C1 103.7(2)
C6 C3 C2 117.7(2)
C6 C3 C4 116.2(2)
C2 C3 C4 104.0(2)
N C4 C3 103.4(2)
C7 C6 C3 128.1(3)
N C101 C102 110.4(2)
N C101 C103 109.37(19)
C102 C101 C103 109.8(2)
N C101 C104 110.46(18)
C102 C101 C104 108.7(2)
C103 C101 C104 108.1(2)
C101 C102 C105 109.4(2)
C106 C103 C101 110.1(2)
C107 C104 C101 110.0(2)
C108 C105 C109 109.9(3)
C108 C105 C102 109.5(3)
C109 C105 C102 109.5(3)
C110 C106 C108 109.5(3)
C110 C106 C103 109.5(2)
C108 C106 C103 109.2(2)
C109 C107 C110 109.4(2)
C109 C107 C104 110.0(2)
C110 C107 C104 109.7(2)
C106 C108 C105 109.4(2)
C107 C109 C105 108.8(2)
C107 C110 C106 109.7(2)

loop_
_geom_bond_atom_site_label_1
_geom_bond_atom_site_label_2
_geom_bond_distance
N C1 1.355(3)
N C4 1.470(3)
N C101 1.484(3)
O C1 1.231(3)
C1 C2 1.518(4)
C2 C5 1.482(4)
C2 C3 1.493(4)
C3 C6 1.482(4)
C3 C4 1.514(4)
C6 C7 1.271(4)
C101 C102 1.526(3)
C101 C103 1.532(3)
C101 C104 1.533(3)
C102 C105 1.541(4)
C103 C106 1.530(4)
C104 C107 1.529(4)
C105 C108 1.522(5)
C105 C109 1.530(5)
C106 C110 1.519(4)
C106 C108 1.520(5)
C107 C109 1.515(4)
C107 C110 1.515(4)

loop_
_geom_torsion_atom_site_label_1
_geom_torsion_atom_site_label_2
_geom_torsion_atom_site_label_3
_geom_torsion_atom_site_label_4
_geom_torsion
C4 N C1 O -176.7(3)
C101 N C1 O -11.3(5)
C4 N C1 C2 -1.0(3)
C101 N C1 C2 164.4(2)
O C1 C2 C5 -31.0(5)
N C1 C2 C5 153.3(3)
O C1 C2 C3 -164.9(3)
N C1 C2 C3 19.4(3)
C5 C2 C3 C6 69.9(4)
C1 C2 C3 C6 -159.4(3)
C5 C2 C3 C4 -159.9(3)
C1 C2 C3 C4 -29.2(3)
C1 N C4 C3 -17.5(3)
C101 N C4 C3 177.1(2)
C6 C3 C4 N 159.7(2)
C2 C3 C4 N 28.6(3)
C2 C3 C6 C7 -109.5(4)
C4 C3 C6 C7 126.2(4)
C1 N C101 C102 65.8(3)
C4 N C101 C102 -130.5(3)
C1 N C101 C103 -55.1(3)
C4 N C101 C103 108.6(3)
C1 N C101 C104 -174.0(2)
C4 N C101 C104 -10.2(3)
N C101 C102 C105 -178.9(2)
C103 C101 C102 C105 -58.3(3)
C104 C101 C102 C105 59.8(3)
N C101 C103 C106 179.9(2)
C102 C101 C103 C106 58.7(3)
C104 C101 C103 C106 -59.8(3)
N C101 C104 C107 179.3(2)
C102 C101 C104 C107 -59.5(3)
C103 C101 C104 C107 59.6(3)
C101 C102 C105 C108 59.8(3)
C101 C102 C105 C109 -60.9(3)
C101 C103 C106 C110 60.3(3)
C101 C103 C106 C108 -59.6(3)
C101 C104 C107 C109 60.2(3)
C101 C104 C107 C110 -60.2(3)
C110 C106 C108 C105 -59.0(3)
C103 C106 C108 C105 60.8(3)
C109 C105 C108 C106 59.3(3)
C102 C105 C108 C106 -61.1(3)
C110 C107 C109 C105 60.5(3)
C104 C107 C109 C105 -60.0(3)
C108 C105 C109 C107 -60.0(3)
C102 C105 C109 C107 60.4(3)
C109 C107 C110 C106 -61.1(3)
C104 C107 C110 C106 59.7(3)
C108 C106 C110 C107 60.1(3)
C103 C106 C110 C107 -59.6(3)
